data_1519751
loop_
_publ_author_name
'Butler, Ian R.'
'Horton, Peter N.'
'Hursthouse, Michael B.'
'Coles, Simon J.'

_publ_section_title
;
 C96 H216 Cl7 P8 Ru3
;
_journal_name_full 'Crystal Structure Report Archive'
_journal_page_first 1104
_journal_year 2005
_chemical_formula_sum 'C96 H216 Cl7 P8 Ru3'
_chemical_formula_weight 2169.81
_space_group_IT_number 15
_symmetry_cell_setting monoclinic
_symmetry_space_group_name_Hall '-C 2yc'
_symmetry_space_group_name_H-M 'C 1 2/c 1'
_atom_sites_solution_hydrogens geom
_atom_sites_solution_primary direct
_atom_sites_solution_secondary difmap
_cell_angle_alpha 90.00
_cell_angle_beta 119.17(3)
_cell_angle_gamma 90.00
_cell_formula_units_Z 4
_cell_length_a 35.086(7)
_cell_length_b 14.184(3)
_cell_length_c 26.639(5)
_cell_measurement_reflns_used 11342
_cell_measurement_temperature 120(2)
_cell_measurement_theta_max 27.485
_cell_measurement_theta_min 2.910
_cell_volume 11576(5)
_computing_cell_refinement 'DENZO (Otwinowski & Minor, 1997) & COLLECT (Hooft, R.W.W., 1998)'
_computing_data_collection 'COLLECT (Hooft, R.W.W., 1998)'
_computing_data_reduction 'DENZO (Otwinowski & Minor, 1997) & COLLECT (Hooft, R.W.W., 1998)'
_computing_molecular_graphics 'ORTEP3 for Windows (Farrugia, 1997)'
_computing_structure_refinement 'SHELXL-97 (Sheldrick, 1997b)'
_computing_structure_solution 'SHELXS-97 (Sheldrick, 1997a)'
_diffrn_ambient_temperature 120(2)
_diffrn_detector_area_resol_mean 9.091
_diffrn_measured_fraction_theta_full 0.993
_diffrn_measured_fraction_theta_max 0.993
_diffrn_measurement_device_type 'Bruker-Nonius 95mm CCD camera on \k-goniostat'
_diffrn_measurement_method '\f & \w scans'
_diffrn_radiation_monochromator graphite
_diffrn_radiation_source 'Bruker-Nonius FR591 rotating anode'
_diffrn_radiation_type MoK\a
_diffrn_radiation_wavelength 0.71073
_diffrn_reflns_av_R_equivalents 0.0646
_diffrn_reflns_av_sigmaI/netI 0.0763
_diffrn_reflns_limit_h_max 44
_diffrn_reflns_limit_h_min -45
_diffrn_reflns_limit_k_max 18
_diffrn_reflns_limit_k_min -17
_diffrn_reflns_limit_l_max 34
_diffrn_reflns_limit_l_min -34
_diffrn_reflns_number 50708
_diffrn_reflns_theta_full 27.48
_diffrn_reflns_theta_max 27.48
_diffrn_reflns_theta_min 3.00
_exptl_absorpt_coefficient_mu 0.698
_exptl_absorpt_correction_T_max 0.9660
_exptl_absorpt_correction_T_min 0.7045
_exptl_absorpt_correction_type multi-scan
_exptl_absorpt_process_details 'SADABS V2.10 (Sheldrick, G.M., 2003)'
_exptl_crystal_colour 'Pale Orange'
_exptl_crystal_density_diffrn 1.245
_exptl_crystal_density_method 'not measured'
_exptl_crystal_description Plate
_exptl_crystal_F_000 4652
_exptl_crystal_size_max 0.54
_exptl_crystal_size_mid 0.26
_exptl_crystal_size_min 0.05
_refine_diff_density_max 1.462
_refine_diff_density_min -1.261
_refine_diff_density_rms 0.121
_refine_ls_extinction_method none
_refine_ls_goodness_of_fit_ref 1.034
_refine_ls_hydrogen_treatment constr
_refine_ls_matrix_type full
_refine_ls_number_parameters 568
_refine_ls_number_reflns 13201
_refine_ls_number_restraints 300
_refine_ls_restrained_S_all 1.024
_refine_ls_R_factor_all 0.0877
_refine_ls_R_factor_gt 0.0494
_refine_ls_shift/su_max 0.001
_refine_ls_shift/su_mean 0.000
_refine_ls_structure_factor_coef Fsqd
_refine_ls_weighting_details 'calc w=1/[\s^2^(Fo^2^)+(0.0692P)^2^+18.6779P] where P=(Fo^2^+2Fc^2^)/3'
_refine_ls_weighting_scheme calc
_refine_ls_wR_factor_gt 0.1187
_refine_ls_wR_factor_ref 0.1385
_reflns_number_gt 9239
_reflns_number_total 13201
_reflns_threshold_expression >2sigma(I)
_cod_data_source_file eCrystal-1104.cif
_cod_data_source_block 2005src0352
_cod_depositor_comments
;
Citation :
Butler, Ian R. and Horton, Peter N. and Hursthouse, Michael B. and 
Coles, Simon J. (2005) 
University of Southampton, Crystal Structure Report Archive. 
(doi:10.5258/ecrystals/1104)

More at:
http://ecrystals.chem.soton.ac.uk/1104/
;
_cod_original_cell_volume 11575(4)
_cod_original_sg_symbol_H-M C2/c
_cod_database_code 1519751

loop_
_symmetry_equiv_pos_as_xyz
'x, y, z'
'-x, y, -z+1/2'
'x+1/2, y+1/2, z'
'-x+1/2, y+1/2, -z+1/2'
'-x, -y, -z'
'x, -y, z-1/2'
'-x+1/2, -y+1/2, -z'
'x+1/2, -y+1/2, z-1/2'

loop_
_atom_site_label
_atom_site_type_symbol
_atom_site_fract_x
_atom_site_fract_y
_atom_site_fract_z
_atom_site_U_iso_or_equiv
_atom_site_adp_type
_atom_site_occupancy
_atom_site_symmetry_multiplicity
_atom_site_calc_flag
_atom_site_refinement_flags
_atom_site_disorder_assembly
_atom_site_disorder_group
C1 C 0.09906(12) 0.3649(3) 0.41328(15) 0.0220(8) Uani 1 1 d U . .
H1A H 0.1184 0.4162 0.4376 0.026 Uiso 1 1 calc R . .
H1B H 0.0687 0.3849 0.4005 0.026 Uiso 1 1 calc R . .
C2 C 0.10819(12) 0.2786(3) 0.45117(15) 0.0251(8) Uani 1 1 d U . .
H2A H 0.1370 0.2522 0.4606 0.030 Uiso 1 1 calc R . .
H2B H 0.0858 0.2298 0.4299 0.030 Uiso 1 1 calc R . .
C3 C 0.10773(16) 0.3025(3) 0.50654(18) 0.0402(11) Uani 1 1 d U . .
H3A H 0.1259 0.3594 0.5236 0.048 Uiso 1 1 calc R . .
H3B H 0.0775 0.3184 0.4970 0.048 Uiso 1 1 calc R . .
C4 C 0.1240(2) 0.2259(4) 0.5507(2) 0.0607(15) Uani 1 1 d U . .
H4A H 0.1073 0.1681 0.5338 0.091 Uiso 1 1 calc R . .
H4B H 0.1205 0.2451 0.5835 0.091 Uiso 1 1 calc R . .
H4C H 0.1549 0.2141 0.5637 0.091 Uiso 1 1 calc R . .
C5 C 0.16312(10) 0.3215(2) 0.37792(14) 0.0195(7) Uani 1 1 d U . .
H5A H 0.1645 0.2521 0.3825 0.023 Uiso 1 1 calc R . .
H5B H 0.1717 0.3362 0.3485 0.023 Uiso 1 1 calc R . .
C6 C 0.19794(11) 0.3634(3) 0.43477(16) 0.0249(8) Uani 1 1 d U . .
H6A H 0.1911 0.4305 0.4369 0.030 Uiso 1 1 calc R . .
H6B H 0.1976 0.3298 0.4671 0.030 Uiso 1 1 calc R . .
C7 C 0.24307(12) 0.3560(3) 0.44064(17) 0.0308(9) Uani 1 1 d U . .
H7A H 0.2487 0.2894 0.4353 0.037 Uiso 1 1 calc R . .
H7B H 0.2438 0.3936 0.4098 0.037 Uiso 1 1 calc R . .
C8 C 0.27897(12) 0.3901(3) 0.49839(17) 0.0337(10) Uani 1 1 d U . .
H8A H 0.2728 0.4549 0.5049 0.051 Uiso 1 1 calc R . .
H8B H 0.3070 0.3882 0.4987 0.051 Uiso 1 1 calc R . .
H8C H 0.2804 0.3492 0.5289 0.051 Uiso 1 1 calc R . .
C9 C 0.11006(12) 0.4843(2) 0.33609(16) 0.0225(8) Uani 1 1 d U . .
H9A H 0.1408 0.5033 0.3610 0.027 Uiso 1 1 calc R . .
H9B H 0.1037 0.4918 0.2958 0.027 Uiso 1 1 calc R . .
C10 C 0.08135(12) 0.5539(2) 0.34622(16) 0.0261(8) Uani 1 1 d U . .
H10A H 0.0504 0.5352 0.3227 0.031 Uiso 1 1 calc R . .
H10B H 0.0888 0.5515 0.3871 0.031 Uiso 1 1 calc R . .
C11 C 0.08706(13) 0.6542(3) 0.33096(18) 0.0311(9) Uani 1 1 d U . .
H11A H 0.1178 0.6736 0.3559 0.037 Uiso 1 1 calc R . .
H11B H 0.0812 0.6555 0.2907 0.037 Uiso 1 1 calc R . .
C12 C 0.05746(15) 0.7245(3) 0.33764(19) 0.0353(10) Uani 1 1 d U . .
H12A H 0.0270 0.7103 0.3098 0.053 Uiso 1 1 calc R . .
H12B H 0.0646 0.7883 0.3308 0.053 Uiso 1 1 calc R . .
H12C H 0.0615 0.7204 0.3767 0.053 Uiso 1 1 calc R . .
C13 C 0.11237(11) 0.0831(3) 0.36631(15) 0.0224(8) Uani 1 1 d U . .
H13A H 0.1355 0.0370 0.3728 0.027 Uiso 1 1 calc R . .
H13B H 0.1264 0.1344 0.3947 0.027 Uiso 1 1 calc R . .
C14 C 0.08010(12) 0.0340(3) 0.38063(16) 0.0251(8) Uani 1 1 d U . .
H14A H 0.0573 0.0794 0.3765 0.030 Uiso 1 1 calc R . .
H14B H 0.0656 -0.0183 0.3531 0.030 Uiso 1 1 calc R . .
C15 C 0.10288(12) -0.0048(3) 0.44137(16) 0.0290(9) Uani 1 1 d U . .
H15A H 0.1250 -0.0514 0.4447 0.035 Uiso 1 1 calc R . .
H15B H 0.1185 0.0474 0.4684 0.035 Uiso 1 1 calc R . .
C16 C 0.07272(14) -0.0510(3) 0.45914(19) 0.0398(11) Uani 1 1 d U . .
H16A H 0.0505 -0.0056 0.4556 0.060 Uiso 1 1 calc R . .
H16B H 0.0895 -0.0721 0.4991 0.060 Uiso 1 1 calc R . .
H16C H 0.0585 -0.1053 0.4342 0.060 Uiso 1 1 calc R . .
C17 C 0.06022(11) 0.0367(2) 0.24818(15) 0.0223(8) Uani 1 1 d U . .
H17A H 0.0348 0.0274 0.2542 0.027 Uiso 1 1 calc R . .
H17B H 0.0488 0.0555 0.2076 0.027 Uiso 1 1 calc R . .
C18 C 0.08364(12) -0.0580(3) 0.25747(16) 0.0281(9) Uani 1 1 d U . .
H18A H 0.1088 -0.0502 0.2506 0.034 Uiso 1 1 calc R . .
H18B H 0.0951 -0.0780 0.2979 0.034 Uiso 1 1 calc R . .
C19 C 0.05348(13) -0.1345(3) 0.21762(16) 0.0295(9) Uani 1 1 d U . .
H19A H 0.0678 -0.1966 0.2312 0.035 Uiso 1 1 calc R . .
H19B H 0.0262 -0.1350 0.2201 0.035 Uiso 1 1 calc R . .
C20 C 0.04200(17) -0.1219(3) 0.15566(18) 0.0491(13) Uani 1 1 d U . .
H20A H 0.0254 -0.0633 0.1408 0.074 Uiso 1 1 calc R . .
H20B H 0.0243 -0.1753 0.1330 0.074 Uiso 1 1 calc R . .
H20C H 0.0688 -0.1187 0.1529 0.074 Uiso 1 1 calc R . .
C21 C 0.14301(11) 0.1309(3) 0.28708(16) 0.0236(8) Uani 1 1 d U . .
H21A H 0.1349 0.1017 0.2494 0.028 Uiso 1 1 calc R . .
H21B H 0.1513 0.1969 0.2852 0.028 Uiso 1 1 calc R . .
C22 C 0.18413(12) 0.0803(3) 0.33233(17) 0.0339(10) Uani 1 1 d U . .
H22A H 0.1792 0.0113 0.3285 0.041 Uiso 1 1 calc R . .
H22B H 0.1899 0.0990 0.3712 0.041 Uiso 1 1 calc R . .
C23 C 0.22434(15) 0.1047(5) 0.3253(2) 0.0670(17) Uani 1 1 d U . .
H23A H 0.2211 0.0748 0.2898 0.080 Uiso 1 1 calc R . .
H23B H 0.2257 0.1738 0.3213 0.080 Uiso 1 1 calc R . .
C24 C 0.26662(17) 0.0709(5) 0.3766(3) 0.0771(19) Uani 1 1 d U . .
H24A H 0.2696 0.0993 0.4119 0.116 Uiso 1 1 calc R . .
H24B H 0.2914 0.0896 0.3715 0.116 Uiso 1 1 calc R . .
H24C H 0.2660 0.0021 0.3794 0.116 Uiso 1 1 calc R . .
C25 C 0.07081(12) 0.2285(3) 0.15596(15) 0.0243(8) Uani 1 1 d U B .
H25A H 0.0992 0.2246 0.1565 0.029 Uiso 1 1 calc R . .
H25B H 0.0669 0.1684 0.1718 0.029 Uiso 1 1 calc R . .
C26 C 0.03507(12) 0.2338(3) 0.09305(15) 0.0235(8) Uani 1 1 d U . .
H26A H 0.0070 0.2502 0.0912 0.028 Uiso 1 1 calc R . .
H26B H 0.0423 0.2843 0.0734 0.028 Uiso 1 1 calc R . .
C27 C 0.03015(13) 0.1413(3) 0.06209(16) 0.0299(9) Uani 1 1 d U . .
H27A H 0.0226 0.0911 0.0816 0.036 Uiso 1 1 calc R . .
H27B H 0.0585 0.1245 0.0647 0.036 Uiso 1 1 calc R . .
C28 C -0.00482(15) 0.1450(3) -0.00105(18) 0.0407(11) Uani 1 1 d U . .
H28A H -0.0329 0.1618 -0.0040 0.061 Uiso 1 1 calc R . .
H28B H -0.0072 0.0832 -0.0188 0.061 Uiso 1 1 calc R . .
H28C H 0.0032 0.1925 -0.0210 0.061 Uiso 1 1 calc R . .
C29 C 0.04023(12) 0.4176(3) 0.15620(16) 0.0243(8) Uani 1 1 d U B .
H29A H 0.0439 0.4155 0.1217 0.029 Uiso 1 1 calc R . .
H29B H 0.0094 0.4014 0.1437 0.029 Uiso 1 1 calc R . .
C30 C 0.04791(13) 0.5184(3) 0.17820(17) 0.0295(9) Uani 1 1 d U . .
H30A H 0.0795 0.5329 0.1960 0.035 Uiso 1 1 calc R . .
H30B H 0.0393 0.5245 0.2083 0.035 Uiso 1 1 calc R . .
C31 C 0.02239(15) 0.5897(3) 0.13075(19) 0.0376(10) Uani 1 1 d U . .
H31A H 0.0252 0.6526 0.1484 0.045 Uiso 1 1 calc R . .
H31B H -0.0089 0.5722 0.1113 0.045 Uiso 1 1 calc R . .
C32 C 0.03728(19) 0.5967(4) 0.0858(2) 0.0625(16) Uani 1 1 d U . .
H32A H 0.0684 0.6129 0.1047 0.094 Uiso 1 1 calc R . .
H32B H 0.0204 0.6457 0.0577 0.094 Uiso 1 1 calc R . .
H32C H 0.0327 0.5360 0.0661 0.094 Uiso 1 1 calc R . .
C33 C 0.13026(12) 0.3701(3) 0.22813(16) 0.0245(8) Uani 1 1 d U B .
H33A H 0.1356 0.4250 0.2537 0.029 Uiso 1 1 calc R . .
H33B H 0.1517 0.3208 0.2511 0.029 Uiso 1 1 calc R . .
C34 C 0.13947(13) 0.4007(3) 0.17933(18) 0.0358(10) Uani 1 1 d DU . .
H34A H 0.1390 0.3445 0.1569 0.043 Uiso 1 1 calc R A 1
H34B H 0.1162 0.4442 0.1530 0.043 Uiso 1 1 calc R A 1
C35 C 0.1832(4) 0.4490(14) 0.2029(6) 0.068(4) Uani 0.55(2) 1 d PDU B 1
H35A H 0.1934 0.4290 0.1757 0.081 Uiso 0.55(2) 1 calc PR B 1
H35B H 0.1751 0.5161 0.1937 0.081 Uiso 0.55(2) 1 calc PR B 1
C36 C 0.2169(3) 0.4533(14) 0.2483(4) 0.064(5) Uani 0.55(2) 1 d PDU B 1
H36A H 0.2120 0.4284 0.2790 0.096 Uiso 0.55(2) 1 calc PR B 1
H36B H 0.2264 0.5191 0.2566 0.096 Uiso 0.55(2) 1 calc PR B 1
H36C H 0.2394 0.4158 0.2459 0.096 Uiso 0.55(2) 1 calc PR B 1
C135 C 0.1880(3) 0.3990(15) 0.1988(5) 0.042(4) Uani 0.45(2) 1 d PDU B 2
H35C H 0.1897 0.3635 0.1679 0.050 Uiso 0.45(2) 1 calc PR B 2
H35D H 0.1946 0.4652 0.1940 0.050 Uiso 0.45(2) 1 calc PR B 2
C136 C 0.2203(4) 0.3736(18) 0.2422(6) 0.070(6) Uani 0.45(2) 1 d PDU B 2
H36D H 0.2127 0.3624 0.2726 0.105 Uiso 0.45(2) 1 calc PR B 2
H36E H 0.2427 0.4227 0.2546 0.105 Uiso 0.45(2) 1 calc PR B 2
H36F H 0.2314 0.3152 0.2345 0.105 Uiso 0.45(2) 1 calc PR B 2
P1 P 0.10564(3) 0.35656(6) 0.34853(4) 0.0180(2) Uani 1 1 d . . .
P2 P 0.09287(3) 0.13447(6) 0.29405(4) 0.0180(2) Uani 1 1 d . . .
P3 P 0.07517(3) 0.32441(7) 0.20632(4) 0.0194(2) Uani 1 1 d . . .
Cl1 Cl 0.0000 0.40303(8) 0.2500 0.0188(3) Uani 1 2 d S . .
Cl2 Cl 0.01153(3) 0.21361(6) 0.31608(3) 0.01821(18) Uani 1 1 d . . .
Ru1 Ru 0.054123(9) 0.274413(19) 0.271188(12) 0.01563(9) Uani 1 1 d . . .
C41 C 0.20818(12) -0.1165(3) 0.57459(17) 0.0286(9) Uani 1 1 d U D .
H41A H 0.2342 -0.0754 0.5894 0.034 Uiso 1 1 calc R . .
H41B H 0.1872 -0.0937 0.5356 0.034 Uiso 1 1 calc R . .
C42 C 0.18739(14) -0.1032(3) 0.61303(18) 0.0351(10) Uani 1 1 d U . .
H42A H 0.1607 -0.1424 0.5980 0.042 Uiso 1 1 calc R . .
H42B H 0.2080 -0.1257 0.6523 0.042 Uiso 1 1 calc R . .
C43 C 0.17560(15) -0.0016(3) 0.61618(19) 0.0396(11) Uani 1 1 d U . .
H43A H 0.1568 0.0221 0.5767 0.048 Uiso 1 1 calc R . .
H43B H 0.2026 0.0367 0.6337 0.048 Uiso 1 1 calc R . .
C44 C 0.15210(16) 0.0118(4) 0.6507(2) 0.0508(13) Uani 1 1 d U . .
H44A H 0.1247 -0.0239 0.6328 0.076 Uiso 1 1 calc R . .
H44B H 0.1457 0.0789 0.6515 0.076 Uiso 1 1 calc R . .
H44C H 0.1707 -0.0108 0.6901 0.076 Uiso 1 1 calc R . .
C45 C 0.17768(13) -0.3084(3) 0.55545(17) 0.0325(9) Uani 1 1 d U D .
H45A H 0.1849 -0.3751 0.5531 0.039 Uiso 1 1 calc R . .
H45B H 0.1733 -0.3024 0.5893 0.039 Uiso 1 1 calc R . .
C46 C 0.13450(13) -0.2850(3) 0.50158(18) 0.0330(9) Uani 1 1 d U . .
H46A H 0.1327 -0.2160 0.4952 0.040 Uiso 1 1 calc R . .
H46B H 0.1340 -0.3155 0.4679 0.040 Uiso 1 1 calc R . .
C47 C 0.09521(14) -0.3172(3) 0.50599(19) 0.0360(10) Uani 1 1 d U . .
H47A H 0.0684 -0.2979 0.4707 0.043 Uiso 1 1 calc R . .
H47B H 0.0952 -0.2849 0.5390 0.043 Uiso 1 1 calc R . .
C48 C 0.09369(16) -0.4231(3) 0.5137(2) 0.0468(12) Uani 1 1 d U . .
H48A H 0.0944 -0.4559 0.4818 0.070 Uiso 1 1 calc R . .
H48B H 0.0667 -0.4394 0.5142 0.070 Uiso 1 1 calc R . .
H48C H 0.1189 -0.4423 0.5501 0.070 Uiso 1 1 calc R . .
C49 C 0.26318(14) -0.2694(3) 0.64214(18) 0.0403(11) Uani 1 1 d U D .
H49A H 0.2467 -0.2759 0.6634 0.048 Uiso 1 1 calc R . .
H49B H 0.2754 -0.3321 0.6416 0.048 Uiso 1 1 calc R . .
C50 C 0.30121(15) -0.2012(4) 0.6753(2) 0.0577(15) Uani 1 1 d DU . .
H50A H 0.3102 -0.1797 0.6473 0.069 Uiso 1 1 calc R C 1
H50B H 0.2882 -0.1455 0.6837 0.069 Uiso 1 1 calc R C 1
C51 C 0.3435(5) -0.2206(19) 0.7306(6) 0.066(7) Uani 0.328(11) 1 d PDU D 1
H51A H 0.3426 -0.2899 0.7343 0.079 Uiso 0.328(11) 1 calc PR D 1
H51B H 0.3658 -0.2098 0.7187 0.079 Uiso 0.328(11) 1 calc PR D 1
C52 C 0.3621(4) -0.1952(10) 0.7801(5) 0.040(4) Uani 0.328(11) 1 d PDU D 1
H52A H 0.3730 -0.1308 0.7824 0.060 Uiso 0.328(11) 1 calc PR D 1
H52B H 0.3866 -0.2375 0.8028 0.060 Uiso 0.328(11) 1 calc PR D 1
H52C H 0.3417 -0.1965 0.7954 0.060 Uiso 0.328(11) 1 calc PR D 1
C151 C 0.3293(4) -0.2449(9) 0.7352(4) 0.077(5) Uani 0.672(11) 1 d PDU D 2
H51C H 0.3311 -0.3131 0.7287 0.093 Uiso 0.672(11) 1 calc PR D 2
H51D H 0.3591 -0.2193 0.7496 0.093 Uiso 0.672(11) 1 calc PR D 2
C152 C 0.3220(4) -0.2395(8) 0.7742(4) 0.101(5) Uani 0.672(11) 1 d PDU D 2
H52D H 0.3490 -0.2495 0.8104 0.151 Uiso 0.672(11) 1 calc PR D 2
H52E H 0.3006 -0.2877 0.7699 0.151 Uiso 0.672(11) 1 calc PR D 2
H52F H 0.3103 -0.1768 0.7744 0.151 Uiso 0.672(11) 1 calc PR D 2
P41 P 0.22477(3) -0.23555(7) 0.56778(4) 0.0276(2) Uani 1 1 d . . .
Cl41 Cl 0.20851(3) -0.38881(7) 0.46209(5) 0.0350(2) Uani 1 1 d . . .
Cl42 Cl 0.18959(3) -0.15793(7) 0.43393(4) 0.0328(2) Uani 1 1 d . . .
Ru41 Ru 0.2500 -0.2500 0.5000 0.02445(12) Uani 1 2 d S . .

loop_
_atom_site_aniso_label
_atom_site_aniso_U_11
_atom_site_aniso_U_22
_atom_site_aniso_U_33
_atom_site_aniso_U_23
_atom_site_aniso_U_13
_atom_site_aniso_U_12
C1 0.0190(18) 0.025(2) 0.0228(19) -0.0029(15) 0.0110(16) 0.0018(15)
C2 0.0193(19) 0.027(2) 0.0248(19) 0.0013(16) 0.0072(16) -0.0008(16)
C3 0.051(3) 0.041(3) 0.031(2) 0.002(2) 0.023(2) 0.007(2)
C4 0.073(4) 0.065(4) 0.046(3) 0.011(3) 0.031(3) 0.016(3)
C5 0.0127(17) 0.0220(19) 0.0217(18) -0.0016(14) 0.0068(15) -0.0020(14)
C6 0.0163(18) 0.027(2) 0.025(2) -0.0031(16) 0.0049(16) -0.0010(15)
C7 0.021(2) 0.033(2) 0.031(2) 0.0000(17) 0.0077(18) -0.0031(17)
C8 0.0170(19) 0.036(2) 0.039(2) -0.0004(19) 0.0065(18) -0.0027(17)
C9 0.0188(18) 0.0203(19) 0.026(2) -0.0019(15) 0.0089(16) -0.0027(15)
C10 0.024(2) 0.022(2) 0.029(2) -0.0006(16) 0.0113(17) -0.0028(16)
C11 0.035(2) 0.021(2) 0.042(2) 0.0019(17) 0.023(2) -0.0010(17)
C12 0.043(3) 0.026(2) 0.040(2) 0.0057(18) 0.022(2) 0.0064(19)
C13 0.0165(18) 0.024(2) 0.0261(19) -0.0017(15) 0.0095(16) -0.0007(15)
C14 0.0190(19) 0.025(2) 0.028(2) 0.0039(16) 0.0089(16) 0.0021(15)
C15 0.025(2) 0.029(2) 0.031(2) 0.0113(17) 0.0125(18) 0.0057(17)
C16 0.035(2) 0.044(3) 0.041(3) 0.017(2) 0.019(2) 0.007(2)
C17 0.0159(18) 0.0193(19) 0.0255(19) -0.0016(15) 0.0051(16) -0.0011(14)
C18 0.026(2) 0.024(2) 0.029(2) -0.0009(16) 0.0089(18) 0.0016(16)
C19 0.032(2) 0.020(2) 0.032(2) -0.0012(16) 0.0116(18) 0.0001(16)
C20 0.069(4) 0.032(3) 0.032(2) -0.0055(19) 0.013(2) -0.008(2)
C21 0.0205(19) 0.024(2) 0.028(2) -0.0016(15) 0.0131(17) 0.0007(15)
C22 0.0171(19) 0.047(3) 0.035(2) 0.0046(19) 0.0100(18) 0.0073(18)
C23 0.028(3) 0.120(5) 0.049(3) 0.012(3) 0.016(2) 0.026(3)
C24 0.035(3) 0.103(5) 0.084(4) 0.002(4) 0.021(3) 0.015(3)
C25 0.0196(19) 0.025(2) 0.026(2) -0.0030(15) 0.0096(16) 0.0002(15)
C26 0.025(2) 0.025(2) 0.0234(19) 0.0004(15) 0.0149(17) 0.0008(16)
C27 0.033(2) 0.029(2) 0.027(2) -0.0023(16) 0.0142(18) 0.0002(17)
C28 0.046(3) 0.041(3) 0.030(2) -0.0102(19) 0.015(2) 0.004(2)
C29 0.0225(19) 0.027(2) 0.025(2) 0.0050(16) 0.0132(17) 0.0026(16)
C30 0.032(2) 0.022(2) 0.039(2) 0.0042(17) 0.021(2) 0.0026(17)
C31 0.041(3) 0.027(2) 0.053(3) 0.011(2) 0.030(2) 0.0078(19)
C32 0.076(4) 0.053(3) 0.077(4) 0.035(3) 0.052(3) 0.022(3)
C33 0.0199(19) 0.030(2) 0.028(2) -0.0020(16) 0.0155(17) -0.0052(16)
C34 0.027(2) 0.051(3) 0.035(2) 0.004(2) 0.020(2) -0.004(2)
C35 0.064(8) 0.080(10) 0.077(8) -0.010(8) 0.049(7) -0.033(7)
C36 0.036(6) 0.111(13) 0.049(6) -0.020(7) 0.024(5) -0.038(7)
C135 0.034(6) 0.072(11) 0.037(6) -0.006(7) 0.032(5) -0.017(6)
C136 0.026(6) 0.118(17) 0.073(10) 0.001(9) 0.030(7) -0.019(8)
P1 0.0121(4) 0.0194(5) 0.0193(5) -0.0007(4) 0.0052(4) -0.0007(3)
P2 0.0136(4) 0.0176(5) 0.0209(5) -0.0002(4) 0.0068(4) 0.0003(3)
P3 0.0154(4) 0.0213(5) 0.0209(5) 0.0008(4) 0.0084(4) -0.0005(4)
Cl1 0.0125(5) 0.0176(6) 0.0236(6) 0.000 0.0068(5) 0.000
Cl2 0.0135(4) 0.0206(4) 0.0198(4) 0.0025(3) 0.0076(3) 0.0011(3)
Ru1 0.01040(14) 0.01725(16) 0.01749(15) -0.00013(11) 0.00541(11) -0.00029(11)
C41 0.022(2) 0.031(2) 0.033(2) -0.0040(17) 0.0137(18) -0.0014(16)
C42 0.028(2) 0.040(3) 0.036(2) -0.0012(19) 0.0147(19) 0.0043(19)
C43 0.037(3) 0.046(3) 0.040(3) -0.006(2) 0.022(2) 0.002(2)
C44 0.051(3) 0.049(3) 0.062(3) -0.015(3) 0.035(3) 0.002(2)
C45 0.032(2) 0.032(2) 0.036(2) 0.0022(18) 0.018(2) 0.0024(18)
C46 0.029(2) 0.033(2) 0.039(2) 0.0030(18) 0.019(2) 0.0004(18)
C47 0.030(2) 0.042(3) 0.040(2) -0.004(2) 0.019(2) -0.0055(19)
C48 0.053(3) 0.042(3) 0.052(3) -0.011(2) 0.031(3) -0.015(2)
C49 0.033(2) 0.052(3) 0.033(2) 0.005(2) 0.013(2) 0.013(2)
C50 0.031(3) 0.090(4) 0.036(3) -0.019(3) 0.003(2) 0.013(3)
C51 0.015(9) 0.115(15) 0.047(11) 0.021(10) -0.002(8) -0.003(9)
C52 0.025(7) 0.039(8) 0.031(8) -0.017(6) -0.005(6) -0.007(6)
C151 0.028(6) 0.115(10) 0.056(7) -0.044(6) -0.006(4) 0.032(6)
C152 0.117(11) 0.105(9) 0.043(6) 0.021(6) 0.010(6) -0.014(7)
P41 0.0223(5) 0.0302(6) 0.0278(5) 0.0007(4) 0.0102(4) 0.0024(4)
Cl41 0.0276(5) 0.0286(5) 0.0474(6) -0.0112(4) 0.0172(5) -0.0061(4)
Cl42 0.0260(5) 0.0343(6) 0.0343(5) 0.0021(4) 0.0116(4) 0.0082(4)
Ru41 0.0184(2) 0.0238(2) 0.0277(2) -0.00225(18) 0.00853(19) -0.00011(17)

loop_
_atom_type_symbol
_atom_type_description
_atom_type_scat_dispersion_real
_atom_type_scat_dispersion_imag
_atom_type_scat_source
C C 0.0033 0.0016 'International Tables Vol C Tables 4.2.6.8 and 6.1.1.4'
H H 0.0000 0.0000 'International Tables Vol C Tables 4.2.6.8 and 6.1.1.4'
P P 0.1023 0.0942 'International Tables Vol C Tables 4.2.6.8 and 6.1.1.4'
Cl Cl 0.1484 0.1585 'International Tables Vol C Tables 4.2.6.8 and 6.1.1.4'
Ru Ru -1.2594 0.8363 'International Tables Vol C Tables 4.2.6.8 and 6.1.1.4'

loop_
_geom_angle_atom_site_label_1
_geom_angle_atom_site_label_2
_geom_angle_atom_site_label_3
_geom_angle
_geom_angle_site_symmetry_1
_geom_angle_site_symmetry_3
C2 C1 P1 119.1(3) . .
C2 C1 H1A 107.6 . .
P1 C1 H1A 107.6 . .
C2 C1 H1B 107.6 . .
P1 C1 H1B 107.6 . .
H1A C1 H1B 107.0 . .
C1 C2 C3 111.5(3) . .
C1 C2 H2A 109.3 . .
C3 C2 H2A 109.3 . .
C1 C2 H2B 109.3 . .
C3 C2 H2B 109.3 . .
H2A C2 H2B 108.0 . .
C4 C3 C2 114.8(4) . .
C4 C3 H3A 108.6 . .
C2 C3 H3A 108.6 . .
C4 C3 H3B 108.6 . .
C2 C3 H3B 108.6 . .
H3A C3 H3B 107.5 . .
C3 C4 H4A 109.5 . .
C3 C4 H4B 109.5 . .
H4A C4 H4B 109.5 . .
C3 C4 H4C 109.5 . .
H4A C4 H4C 109.5 . .
H4B C4 H4C 109.5 . .
C6 C5 P1 119.8(3) . .
C6 C5 H5A 107.4 . .
P1 C5 H5A 107.4 . .
C6 C5 H5B 107.4 . .
P1 C5 H5B 107.4 . .
H5A C5 H5B 106.9 . .
C7 C6 C5 111.4(3) . .
C7 C6 H6A 109.3 . .
C5 C6 H6A 109.3 . .
C7 C6 H6B 109.3 . .
C5 C6 H6B 109.3 . .
H6A C6 H6B 108.0 . .
C8 C7 C6 113.1(3) . .
C8 C7 H7A 109.0 . .
C6 C7 H7A 109.0 . .
C8 C7 H7B 109.0 . .
C6 C7 H7B 109.0 . .
H7A C7 H7B 107.8 . .
C7 C8 H8A 109.5 . .
C7 C8 H8B 109.5 . .
H8A C8 H8B 109.5 . .
C7 C8 H8C 109.5 . .
H8A C8 H8C 109.5 . .
H8B C8 H8C 109.5 . .
C10 C9 P1 118.6(3) . .
C10 C9 H9A 107.7 . .
P1 C9 H9A 107.7 . .
C10 C9 H9B 107.7 . .
P1 C9 H9B 107.7 . .
H9A C9 H9B 107.1 . .
C11 C10 C9 112.0(3) . .
C11 C10 H10A 109.2 . .
C9 C10 H10A 109.2 . .
C11 C10 H10B 109.2 . .
C9 C10 H10B 109.2 . .
H10A C10 H10B 107.9 . .
C12 C11 C10 113.5(3) . .
C12 C11 H11A 108.9 . .
C10 C11 H11A 108.9 . .
C12 C11 H11B 108.9 . .
C10 C11 H11B 108.9 . .
H11A C11 H11B 107.7 . .
C11 C12 H12A 109.5 . .
C11 C12 H12B 109.5 . .
H12A C12 H12B 109.5 . .
C11 C12 H12C 109.5 . .
H12A C12 H12C 109.5 . .
H12B C12 H12C 109.5 . .
C14 C13 P2 119.8(2) . .
C14 C13 H13A 107.4 . .
P2 C13 H13A 107.4 . .
C14 C13 H13B 107.4 . .
P2 C13 H13B 107.4 . .
H13A C13 H13B 106.9 . .
C15 C14 C13 111.3(3) . .
C15 C14 H14A 109.4 . .
C13 C14 H14A 109.4 . .
C15 C14 H14B 109.4 . .
C13 C14 H14B 109.4 . .
H14A C14 H14B 108.0 . .
C16 C15 C14 114.1(3) . .
C16 C15 H15A 108.7 . .
C14 C15 H15A 108.7 . .
C16 C15 H15B 108.7 . .
C14 C15 H15B 108.7 . .
H15A C15 H15B 107.6 . .
C15 C16 H16A 109.5 . .
C15 C16 H16B 109.5 . .
H16A C16 H16B 109.5 . .
C15 C16 H16C 109.5 . .
H16A C16 H16C 109.5 . .
H16B C16 H16C 109.5 . .
C18 C17 P2 116.4(2) . .
C18 C17 H17A 108.2 . .
P2 C17 H17A 108.2 . .
C18 C17 H17B 108.2 . .
P2 C17 H17B 108.2 . .
H17A C17 H17B 107.4 . .
C19 C18 C17 112.1(3) . .
C19 C18 H18A 109.2 . .
C17 C18 H18A 109.2 . .
C19 C18 H18B 109.2 . .
C17 C18 H18B 109.2 . .
H18A C18 H18B 107.9 . .
C20 C19 C18 113.7(3) . .
C20 C19 H19A 108.8 . .
C18 C19 H19A 108.8 . .
C20 C19 H19B 108.8 . .
C18 C19 H19B 108.8 . .
H19A C19 H19B 107.7 . .
C19 C20 H20A 109.5 . .
C19 C20 H20B 109.5 . .
H20A C20 H20B 109.5 . .
C19 C20 H20C 109.5 . .
H20A C20 H20C 109.5 . .
H20B C20 H20C 109.5 . .
C22 C21 P2 120.5(3) . .
C22 C21 H21A 107.2 . .
P2 C21 H21A 107.2 . .
C22 C21 H21B 107.2 . .
P2 C21 H21B 107.2 . .
H21A C21 H21B 106.8 . .
C21 C22 C23 111.3(4) . .
C21 C22 H22A 109.4 . .
C23 C22 H22A 109.4 . .
C21 C22 H22B 109.4 . .
C23 C22 H22B 109.4 . .
H22A C22 H22B 108.0 . .
C24 C23 C22 111.6(4) . .
C24 C23 H23A 109.3 . .
C22 C23 H23A 109.3 . .
C24 C23 H23B 109.3 . .
C22 C23 H23B 109.3 . .
H23A C23 H23B 108.0 . .
C23 C24 H24A 109.5 . .
C23 C24 H24B 109.5 . .
H24A C24 H24B 109.5 . .
C23 C24 H24C 109.5 . .
H24A C24 H24C 109.5 . .
H24B C24 H24C 109.5 . .
C26 C25 P3 119.2(3) . .
C26 C25 H25A 107.5 . .
P3 C25 H25A 107.5 . .
C26 C25 H25B 107.5 . .
P3 C25 H25B 107.5 . .
H25A C25 H25B 107.0 . .
C27 C26 C25 111.6(3) . .
C27 C26 H26A 109.3 . .
C25 C26 H26A 109.3 . .
C27 C26 H26B 109.3 . .
C25 C26 H26B 109.3 . .
H26A C26 H26B 108.0 . .
C26 C27 C28 112.8(3) . .
C26 C27 H27A 109.0 . .
C28 C27 H27A 109.0 . .
C26 C27 H27B 109.0 . .
C28 C27 H27B 109.0 . .
H27A C27 H27B 107.8 . .
C27 C28 H28A 109.5 . .
C27 C28 H28B 109.5 . .
H28A C28 H28B 109.5 . .
C27 C28 H28C 109.5 . .
H28A C28 H28C 109.5 . .
H28B C28 H28C 109.5 . .
C30 C29 P3 117.6(3) . .
C30 C29 H29A 107.9 . .
P3 C29 H29A 107.9 . .
C30 C29 H29B 107.9 . .
P3 C29 H29B 107.9 . .
H29A C29 H29B 107.2 . .
C29 C30 C31 112.5(3) . .
C29 C30 H30A 109.1 . .
C31 C30 H30A 109.1 . .
C29 C30 H30B 109.1 . .
C31 C30 H30B 109.1 . .
H30A C30 H30B 107.8 . .
C30 C31 C32 114.0(4) . .
C30 C31 H31A 108.7 . .
C32 C31 H31A 108.7 . .
C30 C31 H31B 108.7 . .
C32 C31 H31B 108.7 . .
H31A C31 H31B 107.6 . .
C31 C32 H32A 109.5 . .
C31 C32 H32B 109.5 . .
H32A C32 H32B 109.5 . .
C31 C32 H32C 109.5 . .
H32A C32 H32C 109.5 . .
H32B C32 H32C 109.5 . .
C34 C33 P3 116.8(3) . .
C34 C33 H33A 108.1 . .
P3 C33 H33A 108.1 . .
C34 C33 H33B 108.1 . .
P3 C33 H33B 108.1 . .
H33A C33 H33B 107.3 . .
C35 C34 C33 111.4(6) . .
C135 C34 C33 111.6(6) . .
C35 C34 H34A 109.3 . .
C135 C34 H34A 83.2 . .
C33 C34 H34A 109.3 . .
C35 C34 H34B 109.3 . .
C135 C34 H34B 130.6 . .
C33 C34 H34B 109.3 . .
H34A C34 H34B 108.0 . .
C36 C35 C34 137.3(12) . .
C36 C35 H35A 102.8 . .
C34 C35 H35A 102.8 . .
C36 C35 H35B 102.8 . .
C34 C35 H35B 102.8 . .
H35A C35 H35B 105.0 . .
C136 C135 C34 134.4(12) . .
C136 C135 H35C 103.6 . .
C34 C135 H35C 103.6 . .
C136 C135 H35D 103.6 . .
C34 C135 H35D 103.6 . .
H35C C135 H35D 105.3 . .
C135 C136 H36D 109.5 . .
C135 C136 H36E 109.5 . .
H36D C136 H36E 109.5 . .
C135 C136 H36F 109.5 . .
H36D C136 H36F 109.5 . .
H36E C136 H36F 109.5 . .
C5 P1 C1 103.25(16) . .
C5 P1 C9 99.78(16) . .
C1 P1 C9 99.35(17) . .
C5 P1 Ru1 117.77(12) . .
C1 P1 Ru1 117.94(12) . .
C9 P1 Ru1 115.65(12) . .
C17 P2 C13 100.92(17) . .
C17 P2 C21 103.12(17) . .
C13 P2 C21 101.86(16) . .
C17 P2 Ru1 112.17(12) . .
C13 P2 Ru1 118.93(12) . .
C21 P2 Ru1 117.45(12) . .
C33 P3 C29 101.55(17) . .
C33 P3 C25 100.90(17) . .
C29 P3 C25 102.04(17) . .
C33 P3 Ru1 122.92(12) . .
C29 P3 Ru1 114.80(12) . .
C25 P3 Ru1 111.86(13) . .
Ru1 Cl1 Ru1 85.86(4) 2 .
Ru1 Cl2 Ru1 86.00(3) . 2
P1 Ru1 P3 96.75(4) . .
P1 Ru1 P2 95.45(4) . .
P3 Ru1 P2 95.72(4) . .
P1 Ru1 Cl2 98.05(4) . .
P3 Ru1 Cl2 163.80(3) . .
P2 Ru1 Cl2 89.40(3) . .
P1 Ru1 Cl1 90.65(4) . .
P3 Ru1 Cl1 95.31(3) . .
P2 Ru1 Cl1 166.67(3) . .
Cl2 Ru1 Cl1 77.99(3) . .
P1 Ru1 Cl2 168.32(3) . 2
P3 Ru1 Cl2 83.99(4) . 2
P2 Ru1 Cl2 96.08(4) . 2
Cl2 Ru1 Cl2 80.18(4) . 2
Cl1 Ru1 Cl2 77.68(3) . 2
C42 C41 P41 117.4(3) . .
C42 C41 H41A 108.0 . .
P41 C41 H41A 108.0 . .
C42 C41 H41B 108.0 . .
P41 C41 H41B 108.0 . .
H41A C41 H41B 107.2 . .
C43 C42 C41 112.7(4) . .
C43 C42 H42A 109.0 . .
C41 C42 H42A 109.0 . .
C43 C42 H42B 109.0 . .
C41 C42 H42B 109.0 . .
H42A C42 H42B 107.8 . .
C42 C43 C44 113.4(4) . .
C42 C43 H43A 108.9 . .
C44 C43 H43A 108.9 . .
C42 C43 H43B 108.9 . .
C44 C43 H43B 108.9 . .
H43A C43 H43B 107.7 . .
C43 C44 H44A 109.5 . .
C43 C44 H44B 109.5 . .
H44A C44 H44B 109.5 . .
C43 C44 H44C 109.5 . .
H44A C44 H44C 109.5 . .
H44B C44 H44C 109.5 . .
C46 C45 P41 116.0(3) . .
C46 C45 H45A 108.3 . .
P41 C45 H45A 108.3 . .
C46 C45 H45B 108.3 . .
P41 C45 H45B 108.3 . .
H45A C45 H45B 107.4 . .
C47 C46 C45 112.7(3) . .
C47 C46 H46A 109.1 . .
C45 C46 H46A 109.1 . .
C47 C46 H46B 109.1 . .
C45 C46 H46B 109.1 . .
H46A C46 H46B 107.8 . .
C46 C47 C48 113.8(4) . .
C46 C47 H47A 108.8 . .
C48 C47 H47A 108.8 . .
C46 C47 H47B 108.8 . .
C48 C47 H47B 108.8 . .
H47A C47 H47B 107.7 . .
C47 C48 H48A 109.5 . .
C47 C48 H48B 109.5 . .
H48A C48 H48B 109.5 . .
C47 C48 H48C 109.5 . .
H48A C48 H48C 109.5 . .
H48B C48 H48C 109.5 . .
C50 C49 P41 115.6(3) . .
C50 C49 H49A 108.4 . .
P41 C49 H49A 108.4 . .
C50 C49 H49B 108.4 . .
P41 C49 H49B 108.4 . .
H49A C49 H49B 107.4 . .
C51 C50 C49 127.4(11) . .
C49 C50 C151 106.3(7) . .
C51 C50 H50A 105.4 . .
C49 C50 H50A 105.4 . .
C151 C50 H50A 128.9 . .
C51 C50 H50B 105.4 . .
C49 C50 H50B 105.4 . .
C151 C50 H50B 102.7 . .
H50A C50 H50B 106.0 . .
C52 C51 C50 139(2) . .
C52 C51 H51A 102.3 . .
C50 C51 H51A 102.3 . .
C52 C51 H51B 102.3 . .
C50 C51 H51B 102.3 . .
H51A C51 H51B 104.9 . .
C152 C151 C50 125.3(9) . .
C152 C151 H51C 106.0 . .
C50 C151 H51C 106.0 . .
C152 C151 H51D 106.0 . .
C50 C151 H51D 106.0 . .
H51C C151 H51D 106.3 . .
C151 C152 H52D 109.5 . .
C151 C152 H52E 109.5 . .
H52D C152 H52E 109.5 . .
C151 C152 H52F 109.5 . .
H52D C152 H52F 109.5 . .
H52E C152 H52F 109.5 . .
C41 P41 C49 103.7(2) . .
C41 P41 C45 103.62(18) . .
C49 P41 C45 99.7(2) . .
C41 P41 Ru41 114.26(13) . .
C49 P41 Ru41 116.62(15) . .
C45 P41 Ru41 116.83(14) . .
Cl41 Ru41 Cl41 180.00(5) . 7_546
Cl41 Ru41 P41 90.95(4) . .
Cl41 Ru41 P41 89.05(4) 7_546 .
Cl41 Ru41 P41 89.05(4) . 7_546
Cl41 Ru41 P41 90.95(4) 7_546 7_546
P41 Ru41 P41 180.0 . 7_546
Cl41 Ru41 Cl42 90.01(4) . .
Cl41 Ru41 Cl42 89.99(4) 7_546 .
P41 Ru41 Cl42 89.27(4) . .
P41 Ru41 Cl42 90.73(4) 7_546 .
Cl41 Ru41 Cl42 89.99(4) . 7_546
Cl41 Ru41 Cl42 90.01(4) 7_546 7_546
P41 Ru41 Cl42 90.73(4) . 7_546
P41 Ru41 Cl42 89.27(4) 7_546 7_546
Cl42 Ru41 Cl42 180.00(5) . 7_546

loop_
_geom_bond_atom_site_label_1
_geom_bond_atom_site_label_2
_geom_bond_distance
_geom_bond_site_symmetry_2
C1 C2 1.519(5) .
C1 P1 1.852(4) .
C1 H1A 0.9900 .
C1 H1B 0.9900 .
C2 C3 1.521(5) .
C2 H2A 0.9900 .
C2 H2B 0.9900 .
C3 C4 1.495(6) .
C3 H3A 0.9900 .
C3 H3B 0.9900 .
C4 H4A 0.9800 .
C4 H4B 0.9800 .
C4 H4C 0.9800 .
C5 C6 1.528(5) .
C5 P1 1.841(3) .
C5 H5A 0.9900 .
C5 H5B 0.9900 .
C6 C7 1.517(5) .
C6 H6A 0.9900 .
C6 H6B 0.9900 .
C7 C8 1.516(5) .
C7 H7A 0.9900 .
C7 H7B 0.9900 .
C8 H8A 0.9800 .
C8 H8B 0.9800 .
C8 H8C 0.9800 .
C9 C10 1.525(5) .
C9 P1 1.862(4) .
C9 H9A 0.9900 .
C9 H9B 0.9900 .
C10 C11 1.519(5) .
C10 H10A 0.9900 .
C10 H10B 0.9900 .
C11 C12 1.512(5) .
C11 H11A 0.9900 .
C11 H11B 0.9900 .
C12 H12A 0.9800 .
C12 H12B 0.9800 .
C12 H12C 0.9800 .
C13 C14 1.528(5) .
C13 P2 1.849(4) .
C13 H13A 0.9900 .
C13 H13B 0.9900 .
C14 C15 1.516(5) .
C14 H14A 0.9900 .
C14 H14B 0.9900 .
C15 C16 1.504(5) .
C15 H15A 0.9900 .
C15 H15B 0.9900 .
C16 H16A 0.9800 .
C16 H16B 0.9800 .
C16 H16C 0.9800 .
C17 C18 1.530(5) .
C17 P2 1.834(3) .
C17 H17A 0.9900 .
C17 H17B 0.9900 .
C18 C19 1.527(5) .
C18 H18A 0.9900 .
C18 H18B 0.9900 .
C19 C20 1.507(6) .
C19 H19A 0.9900 .
C19 H19B 0.9900 .
C20 H20A 0.9800 .
C20 H20B 0.9800 .
C20 H20C 0.9800 .
C21 C22 1.534(5) .
C21 P2 1.858(4) .
C21 H21A 0.9900 .
C21 H21B 0.9900 .
C22 C23 1.550(6) .
C22 H22A 0.9900 .
C22 H22B 0.9900 .
C23 C24 1.523(7) .
C23 H23A 0.9900 .
C23 H23B 0.9900 .
C24 H24A 0.9800 .
C24 H24B 0.9800 .
C24 H24C 0.9800 .
C25 C26 1.529(5) .
C25 P3 1.864(4) .
C25 H25A 0.9900 .
C25 H25B 0.9900 .
C26 C27 1.515(5) .
C26 H26A 0.9900 .
C26 H26B 0.9900 .
C27 C28 1.525(5) .
C27 H27A 0.9900 .
C27 H27B 0.9900 .
C28 H28A 0.9800 .
C28 H28B 0.9800 .
C28 H28C 0.9800 .
C29 C30 1.519(5) .
C29 P3 1.854(4) .
C29 H29A 0.9900 .
C29 H29B 0.9900 .
C30 C31 1.523(5) .
C30 H30A 0.9900 .
C30 H30B 0.9900 .
C31 C32 1.526(6) .
C31 H31A 0.9900 .
C31 H31B 0.9900 .
C32 H32A 0.9800 .
C32 H32B 0.9800 .
C32 H32C 0.9800 .
C33 C34 1.546(5) .
C33 P3 1.844(4) .
C33 H33A 0.9900 .
C33 H33B 0.9900 .
C34 C35 1.511(10) .
C34 C135 1.519(10) .
C34 H34A 0.9900 .
C34 H34B 0.9900 .
C35 C36 1.211(11) .
C35 H35A 0.9900 .
C35 H35B 0.9900 .
C36 H36A 0.9800 .
C36 H36B 0.9800 .
C36 H36C 0.9800 .
C135 C136 1.215(12) .
C135 H35C 0.9900 .
C135 H35D 0.9900 .
C136 H36D 0.9800 .
C136 H36E 0.9800 .
C136 H36F 0.9800 .
P1 Ru1 2.2889(12) .
P2 Ru1 2.3134(10) .
P3 Ru1 2.2976(10) .
Cl1 Ru1 2.4915(10) 2
Cl1 Ru1 2.4915(10) .
Cl2 Ru1 2.4797(10) .
Cl2 Ru1 2.4967(13) 2
Ru1 Cl2 2.4967(13) 2
C41 C42 1.531(5) .
C41 P41 1.823(4) .
C41 H41A 0.9900 .
C41 H41B 0.9900 .
C42 C43 1.513(6) .
C42 H42A 0.9900 .
C42 H42B 0.9900 .
C43 C44 1.517(6) .
C43 H43A 0.9900 .
C43 H43B 0.9900 .
C44 H44A 0.9800 .
C44 H44B 0.9800 .
C44 H44C 0.9800 .
C45 C46 1.531(5) .
C45 P41 1.837(4) .
C45 H45A 0.9900 .
C45 H45B 0.9900 .
C46 C47 1.510(5) .
C46 H46A 0.9900 .
C46 H46B 0.9900 .
C47 C48 1.520(6) .
C47 H47A 0.9900 .
C47 H47B 0.9900 .
C48 H48A 0.9800 .
C48 H48B 0.9800 .
C48 H48C 0.9800 .
C49 C50 1.533(7) .
C49 P41 1.835(4) .
C49 H49A 0.9900 .
C49 H49B 0.9900 .
C50 C51 1.521(12) .
C50 C151 1.538(10) .
C50 H50A 0.9900 .
C50 H50B 0.9900 .
C51 C52 1.208(14) .
C51 H51A 0.9900 .
C51 H51B 0.9900 .
C52 H52A 0.9800 .
C52 H52B 0.9800 .
C52 H52C 0.9800 .
C151 C152 1.188(11) .
C151 H51C 0.9900 .
C151 H51D 0.9900 .
C152 H52D 0.9800 .
C152 H52E 0.9800 .
C152 H52F 0.9800 .
P41 Ru41 2.3758(12) .
Cl41 Ru41 2.3626(10) .
Cl42 Ru41 2.3787(12) .
Ru41 Cl41 2.3626(11) 7_546
Ru41 P41 2.3758(12) 7_546
Ru41 Cl42 2.3787(12) 7_546
